data_7154787
loop_
_publ_author_name
'Parker, Christian R.'
'Lincke, Kasper'
'Christensen, Mikkel A.'
'Lu\<spai, Karol'
'Rapta, Peter'
'S\/orensen, Thomas Just'
'Morsing, Thorbj\/orn J'
'Du, Lin'
'Kjaergaard, Henrik G.'
'Hammerich, Ole'
'Diederich, Fran\,cois'
'Nielsen, Mogens Br\/ondsted'

_publ_section_title
;
 On the association of neutral and cationic
 tris(tetrathiafulvaleno)dodecadehydro[18]annulenes.
;
_journal_issue 2
_journal_name_full 'Organic &amp; biomolecular chemistry'
_journal_page_first 425
_journal_page_last 429
_journal_paper_doi 10.1039/c5ob02087e
_journal_volume 14
_journal_year 2015
_chemical_formula_moiety 'C42 H30 S18'
_chemical_formula_sum 'C42 H30 S18'
_chemical_formula_weight 1111.90
_space_group_crystal_system triclinic
_space_group_IT_number 2
_space_group_name_Hall '-P 1'
_space_group_name_H-M_alt 'P -1'
_symmetry_Int_Tables_number 2
_symmetry_space_group_name_Hall '-P 1'
_symmetry_space_group_name_H-M 'P -1'
_audit_creation_date 2014-05-14
_audit_creation_method
;
Olex2 1.2
(compiled 2014.02.11 svn.r2890 for OlexSys, GUI svn.r4767)
;
_audit_update_record
;
2014-10-20 deposited with the CCDC.
2015-11-03 downloaded from the CCDC.
;
_cell_angle_alpha 91.305(3)
_cell_angle_beta 90.921(3)
_cell_angle_gamma 103.620(4)
_cell_formula_units_Z 2
_cell_length_a 10.5994(8)
_cell_length_b 14.6173(14)
_cell_length_c 16.0206(13)
_cell_measurement_reflns_used 2901
_cell_measurement_temperature 122(2)
_cell_measurement_theta_max 24.98
_cell_measurement_theta_min 2.50
_cell_volume 2411.1(4)
_computing_molecular_graphics 'Olex2 (Dolomanov et al., 2009)'
_computing_publication_material 'Olex2 (Dolomanov et al., 2009)'
_computing_structure_refinement 'olex2.refine (Bourhis et al., 2013)'
_diffrn_ambient_temperature 122(2)
_diffrn_measured_fraction_theta_full 0.9993
_diffrn_measured_fraction_theta_max 0.9993
_diffrn_measurement_device_type 'Bruker APEX-II CCD'
_diffrn_measurement_method '\f and \w scans'
_diffrn_radiation_type 'Mo K\a'
_diffrn_radiation_wavelength 0.71073
_diffrn_reflns_av_R_equivalents 0.1197
_diffrn_reflns_av_unetI/netI 0.1274
_diffrn_reflns_limit_h_max 12
_diffrn_reflns_limit_h_min -12
_diffrn_reflns_limit_k_max 17
_diffrn_reflns_limit_k_min -17
_diffrn_reflns_limit_l_max 19
_diffrn_reflns_limit_l_min -19
_diffrn_reflns_number 25011
_diffrn_reflns_theta_full 25.0274
_diffrn_reflns_theta_max 25.03
_diffrn_reflns_theta_min 2.33
_diffrn_standards_number 0
_exptl_absorpt_coefficient_mu 0.836
_exptl_absorpt_correction_T_max 0.7452
_exptl_absorpt_correction_T_min 0.6853
_exptl_absorpt_correction_type multi-scan
_exptl_absorpt_process_details
;
SADABS-2012/1 (Bruker,2012) was used for absorption correction.
wR2(int) was 0.0943 before and 0.0649 after correction.
The Ratio of minimum to maximum transmission is 0.9196.
The \l/2 correction factor is 0.0000.
;
_exptl_crystal_colour orange
_exptl_crystal_density_diffrn 1.5314
_exptl_crystal_description needle
_exptl_crystal_F_000 1144.6958
_exptl_crystal_size_max 0.250
_exptl_crystal_size_mid 0.120
_exptl_crystal_size_min 0.090
_refine_diff_density_max 0.9830
_refine_diff_density_min -1.1278
_refine_diff_density_rms 0.2628
_refine_ls_d_res_high 0.8400
_refine_ls_d_res_low 8.7502
_refine_ls_goodness_of_fit_ref 1.0012
_refine_ls_hydrogen_treatment refall
_refine_ls_matrix_type full
_refine_ls_number_constraints 42
_refine_ls_number_parameters 546
_refine_ls_number_reflns 8517
_refine_ls_number_restraints 0
_refine_ls_restrained_S_all 1.0012
_refine_ls_R_factor_all 0.1132
_refine_ls_R_factor_gt 0.0520
_refine_ls_shift/su_max 0.0004
_refine_ls_shift/su_mean 0.0000
_refine_ls_structure_factor_coef Fsqd
_refine_ls_weighting_details 'w=1/[\s^2^(Fo^2^)+(0.0142P)^2^] where P=(Fo^2^+2Fc^2^)/3'
_refine_ls_weighting_scheme calc
_refine_ls_wR_factor_gt 0.0798
_refine_ls_wR_factor_ref 0.0966
_reflns_Friedel_coverage 0.0
_reflns_limit_h_max 12
_reflns_limit_h_min -12
_reflns_limit_k_max 17
_reflns_limit_k_min -17
_reflns_limit_l_max 19
_reflns_limit_l_min 0
_reflns_number_gt 5261
_reflns_number_total 8517
_reflns_threshold_expression I>=2u(I)
_cod_data_source_file c5ob02087e2.cif
_cod_data_source_block mo_D8V415_0m
_cod_depositor_comments 'Adding full bibliography for 7154787.cif.'
_cod_database_code 7154787
_olex2_refinement_description
;
1. Fixed Uiso
 At 1.2 times of:
  All C(H,H) groups
 At 1.5 times of:
  All C(H,H,H) groups
2.a Secondary CH2 refined with riding coordinates:
 C2(H2a,H2b), C15(H15a,H15b), C18(H18a,H18b), C22(H22a,H22b), C38(H38a,H38b),
 C41(H41a,H41b)
2.b Idealised Me refined as rotating group:
 C1(H1a,H1b,H1c), C16(H16a,H16b,H16c), C17(H17a,H17b,H17c), C23(H23a,H23b,
 H23c), C39(H39a,H39b,H39c), C42(H42a,H42b,H42c)
;

loop_
_space_group_symop_id
_space_group_symop_operation_xyz
1 x,y,z
2 -x,-y,-z

loop_
_atom_site_label
_atom_site_type_symbol
_atom_site_fract_x
_atom_site_fract_y
_atom_site_fract_z
_atom_site_U_iso_or_equiv
_atom_site_adp_type
_atom_site_occupancy
_atom_site_refinement_flags_posn
S1 S 0.17296(11) 0.37413(9) -0.14998(6) 0.0186(3) Uani 1.000000 .
S2 S 0.33544(11) 0.41427(9) 0.00590(6) 0.0159(3) Uani 1.000000 .
S3 S 0.33719(11) 0.32592(9) 0.26583(6) 0.0177(3) Uani 1.000000 .
S4 S 0.43455(11) 0.26844(9) 0.79033(6) 0.0170(3) Uani 1.000000 .
S5 S 0.37273(11) 0.16178(9) 0.97510(7) 0.0190(3) Uani 1.000000 .
S6 S 0.30997(12) 0.06710(10) 1.13833(7) 0.0239(3) Uani 1.000000 .
S7 S 1.77847(12) 1.01744(9) 0.39383(7) 0.0240(3) Uani 1.000000 .
S8 S 1.50938(11) 0.90057(9) 0.41675(7) 0.0196(3) Uani 1.000000 .
S9 S 1.55322(11) 0.86865(9) 0.59501(7) 0.0180(3) Uani 1.000000 .
S10 S 1.82641(12) 0.98800(9) 0.59698(7) 0.0247(3) Uani 1.000000 .
S11 S 1.22515(11) 0.76426(9) 0.42041(7) 0.0202(3) Uani 1.000000 .
S12 S 0.53616(11) 0.45817(9) 0.17099(6) 0.0162(3) Uani 1.000000 .
S13 S 1.26625(11) 0.72357(9) 0.59800(6) 0.0181(3) Uani 1.000000 .
S14 S 0.68444(11) 0.37472(9) 0.86573(6) 0.0187(3) Uani 1.000000 .
S15 S 0.59875(12) 0.20439(10) 1.20777(7) 0.0261(3) Uani 1.000000 .
S16 S 0.62558(12) 0.27663(10) 1.03498(7) 0.0229(3) Uani 1.000000 .
S17 S -0.05047(11) 0.23014(9) -0.02835(7) 0.0201(3) Uani 1.000000 .
S18 S 0.14802(11) 0.28418(9) 0.10841(6) 0.0176(3) Uani 1.000000 .
C1 C 0.0903(6) 0.5361(4) -0.1111(4) 0.063(2) Uani 1.000000 .
H1a H 0.112(4) 0.5310(5) -0.0533(7) 0.095(3) Uiso 1.000000 GR
H1b H 0.164(2) 0.5722(10) -0.1391(16) 0.095(3) Uiso 1.000000 GR
H1c H 0.0198(14) 0.5668(11) -0.115(2) 0.095(3) Uiso 1.000000 GR
C2 C 0.0505(5) 0.4404(4) -0.1507(3) 0.0318(14) Uani 1.000000 .
H2a H 0.0242(5) 0.4465(4) -0.2082(3) 0.0382(17) Uiso 1.000000 R
H2b H -0.0247(5) 0.4050(4) -0.1222(3) 0.0382(17) Uiso 1.000000 R
C3 C 0.1891(4) 0.3539(3) -0.0431(2) 0.0137(11) Uani 1.000000 .
C4 C 0.3013(4) 0.3628(3) 0.1042(2) 0.0138(11) Uani 1.000000 .
C5 C 0.3813(4) 0.3814(3) 0.1708(2) 0.0147(11) Uani 1.000000 .
C6 C 0.4679(4) 0.3954(3) 0.3233(2) 0.0146(11) Uani 1.000000 .
C7 C 0.4739(4) 0.3846(3) 0.4099(3) 0.0174(11) Uani 1.000000 .
C8 C 0.4785(4) 0.3729(3) 0.4844(3) 0.0161(11) Uani 1.000000 .
C9 C 0.4934(4) 0.3584(3) 0.5669(3) 0.0150(11) Uani 1.000000 .
C10 C 0.5122(4) 0.3456(3) 0.6395(3) 0.0171(11) Uani 1.000000 .
C11 C 0.5452(4) 0.3389(3) 0.7239(2) 0.0131(11) Uani 1.000000 .
C12 C 0.5394(4) 0.2889(3) 0.8782(2) 0.0117(11) Uani 1.000000 .
C13 C 0.5139(4) 0.2457(3) 0.9511(2) 0.0130(11) Uani 1.000000 .
C14 C 0.4212(4) 0.1464(3) 1.0787(2) 0.0162(11) Uani 1.000000 .
C15 C 0.3902(6) -0.0289(4) 1.1474(3) 0.0507(19) Uani 1.000000 .
H15a H 0.3966(6) -0.0566(4) 1.0925(3) 0.061(2) Uiso 1.000000 R
H15b H 0.4775(6) -0.0049(4) 1.1700(3) 0.061(2) Uiso 1.000000 R
C16 C 0.3167(5) -0.1027(4) 1.2031(3) 0.0326(14) Uani 1.000000 .
H16a H 0.300(3) -0.0738(5) 1.2549(8) 0.049(2) Uiso 1.000000 GR
H16b H 0.2357(14) -0.1337(15) 1.1763(8) 0.049(2) Uiso 1.000000 GR
H16c H 0.3670(13) -0.1480(12) 1.2138(15) 0.049(2) Uiso 1.000000 GR
C17 C 1.8363(5) 0.8442(4) 0.3513(3) 0.0266(13) Uani 1.000000 .
H17a H 1.9159(14) 0.8649(4) 0.3831(14) 0.0399(19) Uiso 1.000000 GR
H17b H 1.7697(12) 0.8110(11) 0.3868(14) 0.0399(19) Uiso 1.000000 GR
H17c H 1.849(3) 0.8032(10) 0.3062(3) 0.0399(19) Uiso 1.000000 GR
C18 C 1.7961(5) 0.9289(4) 0.3165(3) 0.0251(13) Uani 1.000000 .
H18a H 1.7140(5) 0.9071(4) 0.2863(3) 0.0301(15) Uiso 1.000000 R
H18b H 1.8601(5) 0.9582(4) 0.2767(3) 0.0301(15) Uiso 1.000000 R
C19 C 1.6642(4) 0.9488(3) 0.4595(3) 0.0172(11) Uani 1.000000 .
C20 C 1.4488(4) 0.8414(3) 0.5075(2) 0.0152(11) Uani 1.000000 .
C21 C 1.6855(4) 0.9358(3) 0.5407(3) 0.0155(11) Uani 1.000000 .
C22 C 1.8612(5) 0.8887(4) 0.6500(3) 0.0283(13) Uani 1.000000 .
H22a H 1.9371(5) 0.9109(4) 0.6861(3) 0.0340(16) Uiso 1.000000 R
H22b H 1.7887(5) 0.8621(4) 0.6851(3) 0.0340(16) Uiso 1.000000 R
C23 C 1.8852(5) 0.8125(4) 0.5921(3) 0.0358(14) Uani 1.000000 .
H23a H 1.8089(11) 0.7878(15) 0.5580(13) 0.054(2) Uiso 1.000000 GR
H23b H 1.9568(19) 0.8381(6) 0.5570(13) 0.054(2) Uiso 1.000000 GR
H23c H 1.905(3) 0.7629(11) 0.6242(3) 0.054(2) Uiso 1.000000 GR
C24 C 1.3303(4) 0.7848(3) 0.5084(2) 0.0135(11) Uani 1.000000 .
C25 C 1.0985(4) 0.6858(3) 0.4691(3) 0.0164(11) Uani 1.000000 .
C26 C 0.9840(4) 0.6456(3) 0.4241(3) 0.0158(11) Uani 1.000000 .
C27 C 0.8843(4) 0.6058(3) 0.3888(3) 0.0153(11) Uani 1.000000 .
C28 C 0.7729(4) 0.5558(3) 0.3506(3) 0.0170(11) Uani 1.000000 .
C29 C 0.6754(5) 0.5105(3) 0.3168(2) 0.0161(11) Uani 1.000000 .
C30 C 0.5624(4) 0.4558(3) 0.2800(2) 0.0128(11) Uani 1.000000 .
C31 C 0.6603(4) 0.3871(3) 0.7588(2) 0.0135(11) Uani 1.000000 .
C32 C 0.7581(4) 0.4474(3) 0.7157(2) 0.0157(11) Uani 1.000000 .
C33 C 0.8440(5) 0.5003(3) 0.6795(3) 0.0182(11) Uani 1.000000 .
C34 C 0.9398(4) 0.5587(3) 0.6376(3) 0.0183(11) Uani 1.000000 .
C35 C 1.0239(4) 0.6094(3) 0.5984(3) 0.0164(11) Uani 1.000000 .
C36 C 1.1173(4) 0.6682(3) 0.5515(2) 0.0139(11) Uani 1.000000 .
C37 C 0.5350(4) 0.1998(3) 1.1062(2) 0.0168(11) Uani 1.000000 .
C38 C 0.7632(5) 0.1937(4) 1.1874(3) 0.0320(14) Uani 1.000000 .
H38a H 0.8046(5) 0.2439(4) 1.1514(3) 0.0384(17) Uiso 1.000000 R
H38b H 0.8124(5) 0.2015(4) 1.2397(3) 0.0384(17) Uiso 1.000000 R
C39 C 0.7674(5) 0.1001(4) 1.1469(3) 0.0418(16) Uani 1.000000 .
H39a H 0.720(3) 0.0499(4) 1.1798(11) 0.063(2) Uiso 1.000000 GR
H39b H 0.729(3) 0.0955(10) 1.0918(8) 0.063(2) Uiso 1.000000 GR
H39c H 0.8560(6) 0.0954(10) 1.1432(18) 0.063(2) Uiso 1.000000 GR
C40 C 0.1039(4) 0.2952(3) 0.0029(2) 0.0140(11) Uani 1.000000 .
C41 C -0.0196(5) 0.1143(4) -0.0409(3) 0.0275(13) Uani 1.000000 .
H41a H 0.0374(5) 0.1048(4) 0.0044(3) 0.0330(15) Uiso 1.000000 R
H41b H -0.1009(5) 0.0676(4) -0.0366(3) 0.0330(15) Uiso 1.000000 R
C42 C 0.0419(5) 0.0987(4) -0.1237(3) 0.0330(14) Uani 1.000000 .
H42a H -0.0147(15) 0.107(2) -0.1689(3) 0.050(2) Uiso 1.000000 GR
H42b H 0.1237(15) 0.1436(15) -0.1278(9) 0.050(2) Uiso 1.000000 GR
H42c H 0.056(3) 0.0361(8) -0.1265(9) 0.050(2) Uiso 1.000000 GR

loop_
_atom_site_aniso_label
_atom_site_aniso_U_11
_atom_site_aniso_U_22
_atom_site_aniso_U_33
_atom_site_aniso_U_12
_atom_site_aniso_U_13
_atom_site_aniso_U_23
S1 0.0188(7) 0.0272(9) 0.0096(6) 0.0048(6) -0.0034(5) 0.0027(5)
S2 0.0146(7) 0.0193(8) 0.0103(6) -0.0035(6) -0.0026(5) 0.0036(5)
S3 0.0194(7) 0.0202(8) 0.0103(6) -0.0017(6) -0.0025(5) 0.0030(5)
S4 0.0144(7) 0.0241(8) 0.0100(6) -0.0008(6) -0.0002(5) 0.0047(5)
S5 0.0170(7) 0.0230(8) 0.0141(6) -0.0015(6) 0.0008(5) 0.0049(5)
S6 0.0251(8) 0.0245(8) 0.0229(7) 0.0057(6) 0.0106(6) 0.0107(6)
S7 0.0211(7) 0.0188(8) 0.0282(7) -0.0038(6) 0.0111(6) 0.0009(6)
S8 0.0162(7) 0.0208(8) 0.0196(6) -0.0009(6) 0.0034(5) 0.0063(6)
S9 0.0133(7) 0.0187(8) 0.0182(6) -0.0041(6) 0.0009(5) 0.0019(5)
S10 0.0178(7) 0.0193(8) 0.0337(7) -0.0020(6) -0.0011(6) -0.0007(6)
S11 0.0161(7) 0.0263(9) 0.0149(6) -0.0017(6) 0.0004(5) 0.0068(6)
S12 0.0137(6) 0.0219(8) 0.0093(5) -0.0031(6) -0.0038(5) 0.0026(5)
S13 0.0131(6) 0.0240(8) 0.0135(6) -0.0034(6) -0.0019(5) 0.0042(5)
S14 0.0154(7) 0.0252(8) 0.0113(6) -0.0038(6) -0.0009(5) 0.0049(5)
S15 0.0288(8) 0.0436(10) 0.0089(6) 0.0145(7) 0.0006(5) 0.0042(6)
S16 0.0204(7) 0.0332(9) 0.0107(6) -0.0031(6) -0.0020(5) 0.0066(6)
S17 0.0127(7) 0.0237(8) 0.0218(6) 0.0002(6) -0.0027(5) -0.0019(6)
S18 0.0158(7) 0.0211(8) 0.0129(6) -0.0016(6) -0.0011(5) 0.0031(5)
C1 0.061(5) 0.035(5) 0.098(5) 0.023(4) -0.034(4) -0.011(4)
C2 0.027(3) 0.046(4) 0.025(3) 0.013(3) -0.002(2) 0.013(3)
C3 0.011(3) 0.016(3) 0.014(2) 0.003(2) -0.0026(19) 0.002(2)
C4 0.016(3) 0.012(3) 0.012(2) -0.000(2) -0.0009(19) 0.000(2)
C5 0.016(3) 0.015(3) 0.013(2) 0.003(2) 0.003(2) 0.005(2)
C6 0.017(3) 0.014(3) 0.014(2) 0.008(2) -0.003(2) -0.001(2)
C7 0.018(3) 0.020(3) 0.015(2) 0.006(2) -0.003(2) -0.002(2)
C8 0.014(3) 0.015(3) 0.019(3) 0.005(2) -0.004(2) -0.002(2)
C9 0.019(3) 0.013(3) 0.013(2) 0.003(2) 0.001(2) 0.004(2)
C10 0.015(3) 0.019(3) 0.017(3) 0.001(2) 0.001(2) -0.001(2)
C11 0.016(3) 0.014(3) 0.008(2) 0.002(2) 0.0008(19) 0.003(2)
C12 0.010(3) 0.019(3) 0.005(2) 0.002(2) 0.0018(18) -0.000(2)
C13 0.010(2) 0.014(3) 0.013(2) -0.001(2) 0.0018(19) 0.001(2)
C14 0.016(3) 0.019(3) 0.015(2) 0.006(2) 0.007(2) 0.005(2)
C15 0.052(4) 0.039(4) 0.071(4) 0.026(4) 0.035(3) 0.026(4)
C16 0.043(4) 0.026(4) 0.031(3) 0.013(3) -0.002(3) 0.011(3)
C17 0.023(3) 0.028(3) 0.028(3) 0.005(3) 0.002(2) -0.005(2)
C18 0.021(3) 0.029(3) 0.024(3) 0.003(3) 0.011(2) -0.004(2)
C19 0.013(3) 0.014(3) 0.022(3) -0.002(2) 0.008(2) 0.002(2)
C20 0.016(3) 0.018(3) 0.013(2) 0.007(2) 0.0027(19) 0.005(2)
C21 0.009(2) 0.012(3) 0.025(3) 0.001(2) 0.006(2) -0.001(2)
C22 0.016(3) 0.036(4) 0.032(3) 0.004(3) -0.002(2) 0.008(3)
C23 0.029(3) 0.036(4) 0.046(3) 0.013(3) 0.007(3) 0.004(3)
C24 0.014(3) 0.014(3) 0.011(2) 0.002(2) 0.0044(19) 0.000(2)
C25 0.012(3) 0.014(3) 0.021(3) -0.002(2) 0.004(2) -0.001(2)
C26 0.016(3) 0.014(3) 0.016(2) 0.002(2) 0.001(2) 0.004(2)
C27 0.016(3) 0.019(3) 0.012(2) 0.007(2) 0.003(2) 0.005(2)
C28 0.017(3) 0.021(3) 0.013(2) 0.004(3) 0.003(2) 0.005(2)
C29 0.022(3) 0.022(3) 0.006(2) 0.007(3) 0.000(2) 0.007(2)
C30 0.017(3) 0.013(3) 0.009(2) 0.005(2) -0.003(2) -0.003(2)
C31 0.020(3) 0.013(3) 0.010(2) 0.008(2) 0.003(2) 0.004(2)
C32 0.015(3) 0.021(3) 0.010(2) 0.003(2) -0.001(2) 0.001(2)
C33 0.024(3) 0.018(3) 0.013(2) 0.008(3) -0.002(2) 0.000(2)
C34 0.015(3) 0.017(3) 0.023(3) 0.005(2) -0.002(2) 0.003(2)
C35 0.015(3) 0.015(3) 0.018(2) 0.004(2) -0.004(2) -0.001(2)
C36 0.012(3) 0.015(3) 0.016(2) 0.006(2) 0.001(2) 0.000(2)
C37 0.020(3) 0.020(3) 0.013(2) 0.010(2) 0.006(2) 0.005(2)
C38 0.031(3) 0.054(4) 0.016(3) 0.017(3) -0.001(2) 0.008(3)
C39 0.055(4) 0.045(4) 0.035(3) 0.029(4) 0.018(3) 0.017(3)
C40 0.011(2) 0.017(3) 0.014(2) 0.004(2) -0.0045(19) -0.001(2)
C41 0.027(3) 0.026(4) 0.024(3) -0.004(3) -0.001(2) -0.001(2)
C42 0.032(3) 0.034(4) 0.032(3) 0.007(3) 0.004(2) -0.009(3)

loop_
_atom_type_symbol
_atom_type_scat_dispersion_real
_atom_type_scat_dispersion_imag
_atom_type_scat_Cromer_Mann_a1
_atom_type_scat_Cromer_Mann_a2
_atom_type_scat_Cromer_Mann_a3
_atom_type_scat_Cromer_Mann_a4
_atom_type_scat_Cromer_Mann_b1
_atom_type_scat_Cromer_Mann_b2
_atom_type_scat_Cromer_Mann_b3
_atom_type_scat_Cromer_Mann_b4
_atom_type_scat_Cromer_Mann_c
_atom_type_scat_source
_atom_type_scat_dispersion_source
H 0.00000 0.00000 0.49300 0.32291 0.14019 0.04081 10.51090 26.12570 3.14236 57.79970 0.0030380000826 'International Tables Volume C Table 6.1.1.4 (pp. 500-502)' 'Henke, Gullikson and Davis, At. Data and Nucl. Data Tables, 1993, 54, 2'
C 0.00347 0.00161 2.31000 1.02000 1.58860 0.86500 20.84390 10.20750 0.56870 51.65120 0.215599998832 'International Tables Volume C Table 6.1.1.4 (pp. 500-502)' 'Henke, Gullikson and Davis, At. Data and Nucl. Data Tables, 1993, 54, 2'
S 0.12424 0.12443 6.90530 5.20340 1.43790 1.58630 1.46790 22.21510 0.25360 56.17200 0.866900026798 'International Tables Volume C Table 6.1.1.4 (pp. 500-502)' 'Henke, Gullikson and Davis, At. Data and Nucl. Data Tables, 1993, 54, 2'

loop_
_geom_angle_atom_site_label_1
_geom_angle_atom_site_label_2
_geom_angle_atom_site_label_3
_geom_angle
C3 S1 C2 102.1(2)
C4 S2 C3 95.7(2)
C6 S3 C5 94.8(2)
C12 S4 C11 95.1(2)
C14 S5 C13 95.5(2)
C15 S6 C14 101.4(2)
C19 S7 C18 100.5(2)
C20 S8 C19 95.0(2)
C21 S9 C20 95.4(2)
C22 S10 C21 101.9(2)
C25 S11 C24 95.5(2)
C30 S12 C5 95.0(2)
C36 S13 C24 95.7(2)
C31 S14 C12 95.2(2)
C38 S15 C37 100.9(2)
C37 S16 C13 96.1(2)
C41 S17 C40 100.4(2)
C40 S18 C4 95.7(2)
H1b C1 H1a 109.5
H1c C1 H1a 109.5
H1c C1 H1b 109.5
C2 C1 H1a 109.5
C2 C1 H1b 109.5
C2 C1 H1c 109.5
C1 C2 S1 115.1(4)
H2a C2 S1 108.49(15)
H2a C2 C1 108.5(3)
H2b C2 S1 108.49(17)
H2b C2 C1 108.5(3)
H2b C2 H2a 107.5
S2 C3 S1 115.9(2)
C40 C3 S1 126.5(4)
C40 C3 S2 117.6(3)
S18 C4 S2 113.9(2)
C5 C4 S2 124.5(3)
C5 C4 S18 121.6(3)
S12 C5 S3 115.2(2)
C4 C5 S3 120.7(3)
C4 C5 S12 124.1(3)
C7 C6 S3 118.8(3)
C30 C6 S3 117.7(3)
C30 C6 C7 123.5(4)
C8 C7 C6 178.4(5)
C9 C8 C7 175.4(5)
C10 C9 C8 177.1(5)
C11 C10 C9 174.0(5)
C10 C11 S4 120.2(3)
C31 C11 S4 116.9(3)
C31 C11 C10 122.8(4)
S14 C12 S4 114.8(2)
C13 C12 S4 124.6(3)
C13 C12 S14 120.6(3)
S16 C13 S5 114.0(2)
C12 C13 S5 126.4(3)
C12 C13 S16 119.5(3)
S6 C14 S5 116.6(3)
C37 C14 S5 117.4(3)
C37 C14 S6 125.9(3)
H15a C15 S6 109.48(19)
H15b C15 S6 109.5(2)
H15b C15 H15a 108.1
C16 C15 S6 110.8(3)
C16 C15 H15a 109.5(3)
C16 C15 H15b 109.5(3)
H16a C16 C15 109.5
H16b C16 C15 109.5
H16b C16 H16a 109.5
H16c C16 C15 109.5
H16c C16 H16a 109.5
H16c C16 H16b 109.5
H17b C17 H17a 109.5
H17c C17 H17a 109.5
H17c C17 H17b 109.5
C18 C17 H17a 109.5
C18 C17 H17b 109.5
C18 C17 H17c 109.5
C17 C18 S7 115.0(3)
H18a C18 S7 108.52(16)
H18a C18 C17 108.5(3)
H18b C18 S7 108.52(15)
H18b C18 C17 108.5(2)
H18b C18 H18a 107.5
S8 C19 S7 117.1(2)
C21 C19 S7 124.6(4)
C21 C19 S8 118.2(3)
S9 C20 S8 114.4(3)
C24 C20 S8 121.4(3)
C24 C20 S9 124.2(3)
S10 C21 S9 118.3(2)
C19 C21 S9 116.3(3)
C19 C21 S10 125.1(3)
H22a C22 S10 108.78(17)
H22b C22 S10 108.78(15)
H22b C22 H22a 107.7
C23 C22 S10 113.9(3)
C23 C22 H22a 108.8(3)
C23 C22 H22b 108.8(3)
H23a C23 C22 109.5
H23b C23 C22 109.5
H23b C23 H23a 109.5
H23c C23 C22 109.5
H23c C23 H23a 109.5
H23c C23 H23b 109.5
S13 C24 S11 114.5(3)
C20 C24 S11 122.8(3)
C20 C24 S13 122.8(3)
C26 C25 S11 119.7(3)
C36 C25 S11 117.1(4)
C36 C25 C26 123.1(4)
C27 C26 C25 175.5(5)
C28 C27 C26 176.5(5)
C29 C28 C27 179.0(5)
C30 C29 C28 177.9(5)
C6 C30 S12 116.2(3)
C29 C30 S12 119.9(3)
C29 C30 C6 123.9(4)
C11 C31 S14 117.3(3)
C32 C31 S14 118.1(3)
C32 C31 C11 124.5(4)
C33 C32 C31 179.0(5)
C34 C33 C32 178.9(5)
C35 C34 C33 178.4(5)
C36 C35 C34 178.0(5)
C25 C36 S13 117.2(3)
C35 C36 S13 119.6(3)
C35 C36 C25 123.2(4)
S16 C37 S15 116.8(3)
C14 C37 S15 126.2(3)
C14 C37 S16 116.9(3)
H38a C38 S15 108.99(17)
H38b C38 S15 108.99(14)
H38b C38 H38a 107.8
C39 C38 S15 113.0(4)
C39 C38 H38a 109.0(3)
C39 C38 H38b 109.0(3)
H39a C39 C38 109.5
H39b C39 C38 109.5
H39b C39 H39a 109.5
H39c C39 C38 109.5
H39c C39 H39a 109.5
H39c C39 H39b 109.5
S18 C40 S17 115.6(2)
C3 C40 S17 127.2(3)
C3 C40 S18 117.2(3)
H41a C41 S17 108.85(15)
H41b C41 S17 108.85(16)
H41b C41 H41a 107.7
C42 C41 S17 113.6(3)
C42 C41 H41a 108.9(3)
C42 C41 H41b 108.9(3)
H42a C42 C41 109.5
H42b C42 C41 109.5
H42b C42 H42a 109.5
H42c C42 C41 109.5
H42c C42 H42a 109.5
H42c C42 H42b 109.5

loop_
_geom_bond_atom_site_label_1
_geom_bond_atom_site_label_2
_geom_bond_distance
S1 C2 1.792(5)
S1 C3 1.757(4)
S2 C3 1.756(4)
S2 C4 1.766(4)
S3 C5 1.759(4)
S3 C6 1.747(5)
S4 C11 1.758(4)
S4 C12 1.756(4)
S5 C13 1.751(4)
S5 C14 1.764(4)
S6 C14 1.758(4)
S6 C15 1.811(5)
S7 C18 1.815(5)
S7 C19 1.760(4)
S8 C19 1.748(5)
S8 C20 1.760(4)
S9 C20 1.752(4)
S9 C21 1.766(4)
S10 C21 1.737(5)
S10 C22 1.805(5)
S11 C24 1.758(4)
S11 C25 1.754(4)
S12 C5 1.756(5)
S12 C30 1.767(4)
S13 C24 1.769(4)
S13 C36 1.742(5)
S14 C12 1.758(4)
S14 C31 1.747(4)
S15 C37 1.745(4)
S15 C38 1.820(5)
S16 C13 1.755(4)
S16 C37 1.752(4)
S17 C40 1.747(5)
S17 C41 1.806(5)
S18 C4 1.759(4)
S18 C40 1.767(4)
C1 H1a 0.9600
C1 H1b 0.9600
C1 H1c 0.9600
C1 C2 1.487(7)
C2 H2a 0.9700
C2 H2b 0.9700
C3 C40 1.334(6)
C4 C5 1.335(6)
C6 C7 1.403(5)
C6 C30 1.377(6)
C7 C8 1.211(5)
C8 C9 1.357(5)
C9 C10 1.204(5)
C10 C11 1.401(6)
C11 C31 1.362(6)
C12 C13 1.342(5)
C14 C37 1.335(6)
C15 H15a 0.9700
C15 H15b 0.9700
C15 C16 1.495(6)
C16 H16a 0.9600
C16 H16b 0.9600
C16 H16c 0.9600
C17 H17a 0.9600
C17 H17b 0.9600
C17 H17c 0.9600
C17 C18 1.516(6)
C18 H18a 0.9700
C18 H18b 0.9700
C19 C21 1.341(6)
C20 C24 1.332(6)
C22 H22a 0.9700
C22 H22b 0.9700
C22 C23 1.504(6)
C23 H23a 0.9600
C23 H23b 0.9600
C23 H23c 0.9600
C25 C26 1.399(6)
C25 C36 1.370(5)
C26 C27 1.204(6)
C27 C28 1.362(7)
C28 C29 1.201(6)
C29 C30 1.388(6)
C31 C32 1.396(6)
C32 C33 1.211(6)
C33 C34 1.361(6)
C34 C35 1.210(6)
C35 C36 1.392(6)
C38 H38a 0.9700
C38 H38b 0.9700
C38 C39 1.512(7)
C39 H39a 0.9600
C39 H39b 0.9600
C39 H39c 0.9600
C41 H41a 0.9700
C41 H41b 0.9700
C41 C42 1.524(5)
C42 H42a 0.9600
C42 H42b 0.9600
C42 H42c 0.9600
